data_7015725
loop_
_publ_author_name
'Burrows, Andrew D.'
'Kelly, David J.'
'Mahon, Mary F.'
'Raithby, Paul R.'
'Richardson, Christopher'
'Stevenson, Anna J.'

_publ_section_title
;
 Silver coordination networks and cages based on a semi-rigid
 bis(isoxazolyl) ligand.
;
_journal_issue 20
_journal_name_full 'Dalton transactions (Cambridge, England : 2003)'
_journal_page_first 5483
_journal_page_last 5493
_journal_paper_doi 10.1039/c1dt10029g
_journal_volume 40
_journal_year 2011
_chemical_formula_sum 'C117.6 H144 Ag4 B4 F16 N12 O14.4'
_chemical_formula_weight 2734.77
_chemical_name_systematic
;
?
;
_space_group_IT_number 176
_symmetry_cell_setting hexagonal
_symmetry_space_group_name_Hall '-P 6c'
_symmetry_space_group_name_H-M 'P 63/m'
_atom_sites_solution_hydrogens geom
_atom_sites_solution_primary direct
_atom_sites_solution_secondary difmap
_audit_creation_method SHELXL-97
_cell_angle_alpha 90.00
_cell_angle_beta 90.00
_cell_angle_gamma 120.00
_cell_formula_units_Z 2
_cell_length_a 14.3960(2)
_cell_length_b 14.3960(2)
_cell_length_c 35.3830(7)
_cell_measurement_reflns_used 76331
_cell_measurement_temperature 150(2)
_cell_measurement_theta_max 27.485
_cell_measurement_theta_min 2.910
_cell_volume 6350.52(18)
_computing_cell_refinement 'HKL Scalepack (Otwinowski & Minor 1997)'
_computing_data_collection 'Collect (Bruker AXS BV 1997-2004)'
_computing_data_reduction 'Denzo & Scalepack (Otwinowski, Minor 1997)'
_computing_molecular_graphics 'ORTEX (P.McArdle 1995)'
_computing_publication_material 'SHELXL-97/2 (Sheldrick 1997)'
_computing_structure_refinement 'SHELXL-97/2 (Sheldrick 1997)'
_computing_structure_solution 'SHELXS-97 (Sheldrick 1990)'
_diffrn_ambient_temperature 150(2)
_diffrn_measured_fraction_theta_full 0.989
_diffrn_measured_fraction_theta_max 0.989
_diffrn_measurement_device_type '95mm CCD camera on \k-goniostat'
_diffrn_measurement_method CCD
_diffrn_radiation_monochromator 'horizonally mounted graphite crystal'
_diffrn_radiation_source 'fine-focus sealed tube'
_diffrn_radiation_type MoK\a
_diffrn_radiation_wavelength 0.71073
_diffrn_reflns_av_R_equivalents 0.0926
_diffrn_reflns_av_sigmaI/netI 0.0678
_diffrn_reflns_limit_h_max 18
_diffrn_reflns_limit_h_min -18
_diffrn_reflns_limit_k_max 18
_diffrn_reflns_limit_k_min -16
_diffrn_reflns_limit_l_max 45
_diffrn_reflns_limit_l_min -34
_diffrn_reflns_number 43636
_diffrn_reflns_theta_full 27.50
_diffrn_reflns_theta_max 27.50
_diffrn_reflns_theta_min 3.70
_exptl_absorpt_coefficient_mu 0.694
_exptl_absorpt_correction_T_max 0.98
_exptl_absorpt_correction_T_min 0.82
_exptl_absorpt_correction_type multi-scan
_exptl_absorpt_process_details
;
multi-scan from symmetry-related measurements
Sortav (Blessing 1995)
;
_exptl_crystal_colour Tabloid
_exptl_crystal_density_diffrn 1.430
_exptl_crystal_density_method 'not measured'
_exptl_crystal_description Colorless
_exptl_crystal_F_000 2802
_exptl_crystal_size_max 0.22
_exptl_crystal_size_mid 0.17
_exptl_crystal_size_min 0.03
_refine_diff_density_max 0.564
_refine_diff_density_min -0.556
_refine_diff_density_rms 0.078
_refine_ls_extinction_method none
_refine_ls_goodness_of_fit_ref 1.058
_refine_ls_hydrogen_treatment constr
_refine_ls_matrix_type full
_refine_ls_number_parameters 269
_refine_ls_number_reflns 4919
_refine_ls_number_restraints 2
_refine_ls_restrained_S_all 1.059
_refine_ls_R_factor_all 0.1332
_refine_ls_R_factor_gt 0.0594
_refine_ls_shift/su_max 0.000
_refine_ls_shift/su_mean 0.000
_refine_ls_structure_factor_coef Fsqd
_refine_ls_weighting_details 'calc w=1/[\s^2^(Fo^2^)+(0.0258P)^2^+16.5869P] where P=(Fo^2^+2Fc^2^)/3'
_refine_ls_weighting_scheme calc
_refine_ls_wR_factor_gt 0.1050
_refine_ls_wR_factor_ref 0.1268
_reflns_number_gt 2692
_reflns_number_total 4919
_reflns_threshold_expression >2sigma(I)
_cod_data_source_file c1dt10029g.txt
_cod_data_source_block Compound-6_New_k08adb03(CCDC-804682)
_cod_depositor_comments
;
The following automatic conversions were performed:
'_symmetry_cell_setting' value 'Hexagonal' changed to 'hexagonal'
according to '/home/saulius/struct/CIF-dictionaries/cif_core.dic'
dictionary named 'cif_core.dic' version 2.4.1 from
2010-06-29.

'_exptl_absorpt_correction_type' value 'Multi-scan' changed
to 'multi-scan' according to
'/home/saulius/struct/CIF-dictionaries/cif_core.dic' dictionary named
'cif_core.dic' version 2.4.1 from 2010-06-29.

Automatic conversion script
Id: cif_fix_enum 1555 2011-01-17 13:19:09Z saulius 
;
_cod_original_cell_volume 6350.51(18)
_cod_original_sg_symbol_H-M P63/m
_cod_original_formula_sum 'C117.60 H144 Ag4 B4 F16 N12 O14.40'
_cod_database_code 7015725

loop_
_symmetry_equiv_pos_as_xyz
'x, y, z'
'x-y, x, z+1/2'
'-y, x-y, z'
'-x, -y, z+1/2'
'-x+y, -x, z'
'y, -x+y, z+1/2'
'-x, -y, -z'
'-x+y, -x, -z-1/2'
'y, -x+y, -z'
'x, y, -z-1/2'
'x-y, x, -z'
'-y, x-y, -z-1/2'

loop_
_atom_site_label
_atom_site_type_symbol
_atom_site_fract_x
_atom_site_fract_y
_atom_site_fract_z
_atom_site_U_iso_or_equiv
_atom_site_adp_type
_atom_site_occupancy
_atom_site_symmetry_multiplicity
_atom_site_calc_flag
_atom_site_refinement_flags
_atom_site_disorder_assembly
_atom_site_disorder_group
Ag1 Ag 0.0000 0.0000 0.043238(17) 0.03685(17) Uani 1 3 d S . .
Ag2 Ag 0.0000 0.0000 0.137166(18) 0.03854(18) Uani 1 3 d S . .
F1 F -0.3333 0.3333 0.1007(3) 0.125(3) Uani 1 3 d S . .
F2 F -0.2344(5) 0.3488(6) 0.1498(2) 0.175(3) Uani 1 1 d . . .
F3 F 0.2992(2) 0.7356(2) 0.08736(9) 0.0589(8) Uani 1 1 d . . .
F4 F 0.3333 0.6667 0.13973(13) 0.0428(12) Uani 1 3 d S . .
O1 O -0.1494(2) 0.0890(3) 0.05718(10) 0.0448(9) Uani 1 1 d . . .
O2 O 0.1711(3) 0.2404(3) 0.13550(10) 0.0445(9) Uani 1 1 d . . .
O3 O 0.3014(18) 0.2342(14) 0.2500 0.189(6) Uani 0.80 2 d SP . .
N1 N -0.0415(3) 0.1279(3) 0.04716(12) 0.0394(10) Uani 1 1 d . . .
N2 N 0.0597(3) 0.1751(3) 0.14114(12) 0.0432(10) Uani 1 1 d . . .
C1 C -0.1603(4) 0.1753(4) 0.06688(15) 0.0437(13) Uani 1 1 d . . .
C2 C -0.0648(4) 0.2666(4) 0.06353(13) 0.0359(11) Uani 1 1 d . . .
C3 C 0.0074(4) 0.2331(4) 0.05089(13) 0.0343(11) Uani 1 1 d . . .
C4 C -0.2706(4) 0.1492(5) 0.07724(18) 0.0619(17) Uani 1 1 d . . .
H4A H -0.2717 0.2157 0.0820 0.093 Uiso 1 1 calc R . .
H4B H -0.2931 0.1048 0.1001 0.093 Uiso 1 1 calc R . .
H4C H -0.3197 0.1098 0.0565 0.093 Uiso 1 1 calc R . .
C5 C 0.1234(4) 0.3025(4) 0.04161(14) 0.0439(13) Uani 1 1 d . . .
H5A H 0.1554 0.2574 0.0369 0.066 Uiso 1 1 calc R . .
H5B H 0.1602 0.3508 0.0628 0.066 Uiso 1 1 calc R . .
H5C H 0.1307 0.3448 0.0190 0.066 Uiso 1 1 calc R . .
C6 C -0.0388(4) 0.3800(4) 0.07014(13) 0.0411(12) Uani 1 1 d . . .
H6A H 0.0257 0.4166 0.0864 0.049 Uiso 1 1 calc R . .
H6B H -0.0990 0.3795 0.0838 0.049 Uiso 1 1 calc R . .
C7 C -0.0185(4) 0.4425(4) 0.03367(13) 0.0351(11) Uani 1 1 d . . .
C8 C 0.0762(4) 0.5372(4) 0.02776(14) 0.0416(13) Uani 1 1 d . . .
H8 H 0.1299 0.5632 0.0468 0.050 Uiso 1 1 calc R . .
C9 C -0.0944(4) 0.4056(4) 0.00504(13) 0.0387(12) Uani 1 1 d . . .
H9 H -0.1598 0.3399 0.0082 0.046 Uiso 1 1 calc R . .
C10 C 0.0239(4) 0.2377(4) 0.15275(13) 0.0355(11) Uani 1 1 d . . .
C11 C 0.1097(4) 0.3458(4) 0.15503(13) 0.0351(11) Uani 1 1 d . . .
C12 C 0.1979(4) 0.3426(4) 0.14464(14) 0.0413(12) Uani 1 1 d . . .
C13 C -0.0908(4) 0.1943(4) 0.16288(16) 0.0506(14) Uani 1 1 d . . .
H13A H -0.1333 0.1208 0.1533 0.076 Uiso 1 1 calc R . .
H13B H -0.1167 0.2393 0.1516 0.076 Uiso 1 1 calc R . .
H13C H -0.0979 0.1941 0.1904 0.076 Uiso 1 1 calc R . .
C14 C 0.3140(4) 0.4221(4) 0.14156(18) 0.0568(15) Uani 1 1 d . . .
H14A H 0.3272 0.4921 0.1505 0.085 Uiso 1 1 calc R . .
H14B H 0.3365 0.4280 0.1151 0.085 Uiso 1 1 calc R . .
H14C H 0.3549 0.3987 0.1570 0.085 Uiso 1 1 calc R . .
C15 C 0.1021(4) 0.4420(4) 0.16767(14) 0.0423(12) Uani 1 1 d . . .
H15A H 0.0355 0.4365 0.1574 0.051 Uiso 1 1 calc R . .
H15B H 0.1637 0.5080 0.1573 0.051 Uiso 1 1 calc R . .
C16 C 0.1016(4) 0.4505(3) 0.21047(14) 0.0372(12) Uani 1 1 d . . .
C17 C 0.0071(4) 0.4123(4) 0.23046(14) 0.0476(13) Uani 1 1 d . . .
H17 H -0.0588 0.3857 0.2172 0.057 Uiso 1 1 calc R . .
C18 C 0.1959(4) 0.4927(4) 0.23055(15) 0.0525(14) Uani 1 1 d . . .
H18 H 0.2621 0.5223 0.2173 0.063 Uiso 1 1 calc R . .
C19 C 0.101(2) 0.161(2) 0.2500 0.214(13) Uani 0.80 2 d SPD . .
H19A H 0.0502 0.1868 0.2500 0.321 Uiso 0.80 2 calc SPR . .
H19B H 0.0900 0.1168 0.2726 0.321 Uiso 0.40 1 calc PR . .
H19C H 0.0900 0.1168 0.2274 0.321 Uiso 0.40 1 calc PR . .
C20 C 0.215(2) 0.2551(18) 0.2500 0.218(15) Uani 0.80 2 d SPD . .
H20A H 0.2227 0.2993 0.2275 0.262 Uiso 0.40 1 calc PR . .
H20B H 0.2227 0.2993 0.2725 0.262 Uiso 0.40 1 calc PR . .
C22 C 0.401(2) 0.319(2) 0.2500 0.30(2) Uani 0.80 2 d SPD . .
H22A H 0.4098 0.3637 0.2726 0.355 Uiso 0.40 1 calc PR . .
H22B H 0.4098 0.3637 0.2274 0.355 Uiso 0.40 1 calc PR . .
C23 C 0.490(3) 0.2914(18) 0.2500 0.216(13) Uani 0.80 2 d SPD . .
H23A H 0.5603 0.3575 0.2500 0.323 Uiso 0.80 2 calc SPR . .
H23B H 0.4841 0.2493 0.2274 0.323 Uiso 0.40 1 calc PR . .
H23C H 0.4841 0.2493 0.2726 0.323 Uiso 0.40 1 calc PR . .
B1 B -0.3333 0.3333 0.1393(8) 0.117(7) Uani 1 3 d S . .
B2 B 0.3333 0.6667 0.0996(3) 0.038(2) Uani 1 3 d S . .

loop_
_atom_site_aniso_label
_atom_site_aniso_U_11
_atom_site_aniso_U_22
_atom_site_aniso_U_33
_atom_site_aniso_U_23
_atom_site_aniso_U_13
_atom_site_aniso_U_12
Ag1 0.0341(2) 0.0341(2) 0.0423(4) 0.000 0.000 0.01707(11)
Ag2 0.0340(2) 0.0340(2) 0.0476(4) 0.000 0.000 0.01702(11)
F1 0.108(4) 0.108(4) 0.158(9) 0.000 0.000 0.054(2)
F2 0.158(6) 0.213(6) 0.188(6) -0.044(5) -0.067(5) 0.119(5)
F3 0.067(2) 0.062(2) 0.062(2) 0.0222(17) 0.0167(17) 0.0428(17)
F4 0.0425(18) 0.0425(18) 0.043(3) 0.000 0.000 0.0213(9)
O1 0.0297(19) 0.0346(19) 0.066(2) 0.0073(17) 0.0021(17) 0.0134(16)
O2 0.041(2) 0.034(2) 0.059(2) 0.0035(17) 0.0050(17) 0.0186(17)
O3 0.28(2) 0.172(14) 0.146(12) 0.000 0.000 0.136(16)
N1 0.032(2) 0.033(2) 0.055(3) 0.007(2) 0.000(2) 0.0168(19)
N2 0.043(3) 0.034(2) 0.050(3) 0.000(2) 0.000(2) 0.017(2)
C1 0.049(3) 0.046(3) 0.046(3) 0.009(3) 0.001(3) 0.031(3)
C2 0.040(3) 0.035(3) 0.037(3) 0.006(2) -0.003(2) 0.022(3)
C3 0.034(3) 0.030(3) 0.038(3) 0.005(2) -0.003(2) 0.016(2)
C4 0.040(3) 0.061(4) 0.089(5) 0.009(4) 0.004(3) 0.029(3)
C5 0.045(3) 0.036(3) 0.051(3) 0.003(2) 0.001(3) 0.020(2)
C6 0.055(3) 0.041(3) 0.037(3) 0.002(2) -0.002(2) 0.031(3)
C7 0.050(3) 0.029(3) 0.037(3) -0.004(2) -0.004(2) 0.027(3)
C8 0.048(3) 0.041(3) 0.043(3) -0.006(2) -0.017(2) 0.027(3)
C9 0.044(3) 0.033(3) 0.037(3) -0.002(2) -0.009(2) 0.017(2)
C10 0.040(3) 0.034(3) 0.035(3) 0.003(2) -0.001(2) 0.021(2)
C11 0.047(3) 0.032(3) 0.030(3) 0.004(2) 0.000(2) 0.022(2)
C12 0.051(3) 0.033(3) 0.042(3) 0.006(2) 0.003(3) 0.023(3)
C13 0.048(3) 0.048(3) 0.056(3) -0.002(3) 0.001(3) 0.024(3)
C14 0.042(3) 0.039(3) 0.090(5) 0.008(3) 0.005(3) 0.020(3)
C15 0.050(3) 0.029(3) 0.045(3) 0.009(2) 0.005(2) 0.018(2)
C16 0.049(3) 0.020(2) 0.042(3) 0.003(2) 0.002(2) 0.017(2)
C17 0.049(3) 0.049(3) 0.048(3) -0.002(3) -0.008(3) 0.028(3)
C18 0.047(3) 0.046(3) 0.052(3) 0.001(3) 0.005(3) 0.014(3)
C19 0.19(2) 0.35(4) 0.088(14) 0.000 0.000 0.13(3)
C20 0.38(4) 0.24(3) 0.21(3) 0.000 0.000 0.29(3)
C22 0.17(3) 0.10(2) 0.47(6) 0.000 0.000 -0.04(2)
C23 0.24(3) 0.114(18) 0.30(3) 0.000 0.000 0.09(2)
B1 0.114(11) 0.114(11) 0.12(2) 0.000 0.000 0.057(6)
B2 0.036(4) 0.036(4) 0.043(6) 0.000 0.000 0.0180(18)

loop_
_atom_type_symbol
_atom_type_description
_atom_type_scat_dispersion_real
_atom_type_scat_dispersion_imag
_atom_type_scat_source
C C 0.0033 0.0016 'International Tables Vol C Tables 4.2.6.8 and 6.1.1.4'
H H 0.0000 0.0000 'International Tables Vol C Tables 4.2.6.8 and 6.1.1.4'
O O 0.0106 0.0060 'International Tables Vol C Tables 4.2.6.8 and 6.1.1.4'
N N 0.0061 0.0033 'International Tables Vol C Tables 4.2.6.8 and 6.1.1.4'
Ag Ag -0.8971 1.1015 'International Tables Vol C Tables 4.2.6.8 and 6.1.1.4'
B B 0.0013 0.0007 'International Tables Vol C Tables 4.2.6.8 and 6.1.1.4'
F F 0.0171 0.0103 'International Tables Vol C Tables 4.2.6.8 and 6.1.1.4'

loop_
_geom_angle_atom_site_label_1
_geom_angle_atom_site_label_2
_geom_angle_atom_site_label_3
_geom_angle
_geom_angle_site_symmetry_1
_geom_angle_site_symmetry_3
_geom_angle_publ_flag
N1 Ag1 N1 119.61(2) 5 3 ?
N1 Ag1 N1 119.61(2) 5 . ?
N1 Ag1 N1 119.61(2) 3 . ?
N1 Ag1 Ag1 93.60(11) 5 7 ?
N1 Ag1 Ag1 93.60(11) 3 7 ?
N1 Ag1 Ag1 93.60(11) . 7 ?
N1 Ag1 Ag2 86.40(11) 5 . ?
N1 Ag1 Ag2 86.40(11) 3 . ?
N1 Ag1 Ag2 86.40(11) . . ?
Ag1 Ag1 Ag2 180.0 7 . ?
N2 Ag2 N2 119.60(2) 3 . ?
N2 Ag2 N2 119.60(2) 3 5 ?
N2 Ag2 N2 119.60(2) . 5 ?
N2 Ag2 Ag1 93.63(11) 3 . ?
N2 Ag2 Ag1 93.63(11) . . ?
N2 Ag2 Ag1 93.63(11) 5 . ?
C1 O1 N1 107.8(3) . . ?
C12 O2 N2 107.4(3) . . ?
C22 O3 C20 117(2) . . ?
C3 N1 O1 106.3(4) . . ?
C3 N1 Ag1 138.8(3) . . ?
O1 N1 Ag1 112.9(2) . . ?
C10 N2 O2 107.1(4) . . ?
C10 N2 Ag2 137.7(3) . . ?
O2 N2 Ag2 114.4(3) . . ?
C2 C1 O1 109.7(4) . . ?
C2 C1 C4 135.1(5) . . ?
O1 C1 C4 115.2(5) . . ?
C1 C2 C3 105.0(4) . . ?
C1 C2 C6 128.6(5) . . ?
C3 C2 C6 126.3(4) . . ?
N1 C3 C2 111.1(4) . . ?
N1 C3 C5 121.5(4) . . ?
C2 C3 C5 127.3(4) . . ?
C1 C4 H4A 109.5 . . ?
C1 C4 H4B 109.5 . . ?
H4A C4 H4B 109.5 . . ?
C1 C4 H4C 109.5 . . ?
H4A C4 H4C 109.5 . . ?
H4B C4 H4C 109.5 . . ?
C3 C5 H5A 109.5 . . ?
C3 C5 H5B 109.5 . . ?
H5A C5 H5B 109.5 . . ?
C3 C5 H5C 109.5 . . ?
H5A C5 H5C 109.5 . . ?
H5B C5 H5C 109.5 . . ?
C2 C6 C7 112.5(4) . . ?
C2 C6 H6A 109.1 . . ?
C7 C6 H6A 109.1 . . ?
C2 C6 H6B 109.1 . . ?
C7 C6 H6B 109.1 . . ?
H6A C6 H6B 107.8 . . ?
C8 C7 C9 117.9(4) . . ?
C8 C7 C6 121.1(4) . . ?
C9 C7 C6 121.0(4) . . ?
C9 C8 C7 121.3(4) 7_565 . ?
C9 C8 H8 119.4 7_565 . ?
C7 C8 H8 119.4 . . ?
C8 C9 C7 120.8(4) 7_565 . ?
C8 C9 H9 119.6 7_565 . ?
C7 C9 H9 119.6 . . ?
N2 C10 C11 110.2(4) . . ?
N2 C10 C13 121.5(4) . . ?
C11 C10 C13 128.3(4) . . ?
C12 C11 C10 105.4(4) . . ?
C12 C11 C15 128.0(5) . . ?
C10 C11 C15 126.6(4) . . ?
C11 C12 O2 109.9(4) . . ?
C11 C12 C14 135.5(5) . . ?
O2 C12 C14 114.6(4) . . ?
C10 C13 H13A 109.5 . . ?
C10 C13 H13B 109.5 . . ?
H13A C13 H13B 109.5 . . ?
C10 C13 H13C 109.5 . . ?
H13A C13 H13C 109.5 . . ?
H13B C13 H13C 109.5 . . ?
C12 C14 H14A 109.5 . . ?
C12 C14 H14B 109.5 . . ?
H14A C14 H14B 109.5 . . ?
C12 C14 H14C 109.5 . . ?
H14A C14 H14C 109.5 . . ?
H14B C14 H14C 109.5 . . ?
C11 C15 C16 112.0(4) . . ?
C11 C15 H15A 109.2 . . ?
C16 C15 H15A 109.2 . . ?
C11 C15 H15B 109.2 . . ?
C16 C15 H15B 109.2 . . ?
H15A C15 H15B 107.9 . . ?
C18 C16 C17 118.0(5) . . ?
C18 C16 C15 120.5(5) . . ?
C17 C16 C15 121.4(5) . . ?
C16 C17 C17 120.8(3) . 10_556 ?
C16 C17 H17 119.6 . . ?
C17 C17 H17 119.6 10_556 . ?
C16 C18 C18 121.1(3) . 10_556 ?
C16 C18 H18 119.4 . . ?
C18 C18 H18 119.4 10_556 . ?
C20 C19 H19A 109.5 . . ?
C20 C19 H19B 109.5 . . ?
H19A C19 H19B 109.5 . . ?
C20 C19 H19C 109.5 . . ?
H19A C19 H19C 109.5 . . ?
H19B C19 H19C 109.5 . . ?
O3 C20 C19 118.4(18) . . ?
O3 C20 H20A 107.7 . . ?
C19 C20 H20A 107.7 . . ?
O3 C20 H20B 107.7 . . ?
C19 C20 H20B 107.7 . . ?
H20A C20 H20B 107.1 . . ?
O3 C22 C23 114(3) . . ?
O3 C22 H22A 108.6 . . ?
C23 C22 H22A 108.6 . . ?
O3 C22 H22B 108.6 . . ?
C23 C22 H22B 108.6 . . ?
H22A C22 H22B 107.6 . . ?
C22 C23 H23A 109.5 . . ?
C22 C23 H23B 109.5 . . ?
H23A C23 H23B 109.5 . . ?
C22 C23 H23C 109.5 . . ?
H23A C23 H23C 109.5 . . ?
H23B C23 H23C 109.5 . . ?
F1 B1 F2 105.6(12) . . ?
F1 B1 F2 105.6(12) . 5_455 ?
F2 B1 F2 113.0(10) . 5_455 ?
F1 B1 F2 105.6(12) . 3_565 ?
F2 B1 F2 113.0(10) . 3_565 ?
F2 B1 F2 113.0(10) 5_455 3_565 ?
F3 B2 F3 110.6(4) . 3_665 ?
F3 B2 F3 110.6(4) . 5_565 ?
F3 B2 F3 110.6(4) 3_665 5_565 ?
F3 B2 F4 108.3(4) . . ?
F3 B2 F4 108.3(4) 3_665 . ?
F3 B2 F4 108.3(4) 5_565 . ?

loop_
_geom_bond_atom_site_label_1
_geom_bond_atom_site_label_2
_geom_bond_distance
_geom_bond_site_symmetry_2
_geom_bond_publ_flag
Ag1 N1 2.207(4) 5 ?
Ag1 N1 2.207(4) 3 ?
Ag1 N1 2.207(4) . ?
Ag1 Ag1 3.0597(12) 7 ?
Ag1 Ag2 3.3234(9) . ?
Ag2 N2 2.224(4) 3 ?
Ag2 N2 2.224(4) . ?
Ag2 N2 2.224(4) 5 ?
F1 B1 1.37(2) . ?
F2 B1 1.378(8) . ?
F3 B2 1.380(4) . ?
F4 B2 1.420(11) . ?
O1 C1 1.371(6) . ?
O1 N1 1.407(5) . ?
O2 C12 1.362(5) . ?
O2 N2 1.411(5) . ?
O3 C22 1.35(2) . ?
O3 C20 1.42(2) . ?
N1 C3 1.319(6) . ?
N2 C10 1.309(6) . ?
C1 C2 1.351(7) . ?
C1 C4 1.483(7) . ?
C2 C3 1.418(6) . ?
C2 C6 1.500(6) . ?
C3 C5 1.492(6) . ?
C4 H4A 0.9800 . ?
C4 H4B 0.9800 . ?
C4 H4C 0.9800 . ?
C5 H5A 0.9800 . ?
C5 H5B 0.9800 . ?
C5 H5C 0.9800 . ?
C6 C7 1.516(6) . ?
C6 H6A 0.9900 . ?
C6 H6B 0.9900 . ?
C7 C8 1.380(7) . ?
C7 C9 1.386(6) . ?
C8 C9 1.371(6) 7_565 ?
C8 H8 0.9500 . ?
C9 C8 1.371(6) 7_565 ?
C9 H9 0.9500 . ?
C10 C11 1.425(6) . ?
C10 C13 1.488(7) . ?
C11 C12 1.343(7) . ?
C11 C15 1.510(6) . ?
C12 C14 1.484(7) . ?
C13 H13A 0.9800 . ?
C13 H13B 0.9800 . ?
C13 H13C 0.9800 . ?
C14 H14A 0.9800 . ?
C14 H14B 0.9800 . ?
C14 H14C 0.9800 . ?
C15 C16 1.520(6) . ?
C15 H15A 0.9900 . ?
C15 H15B 0.9900 . ?
C16 C18 1.375(7) . ?
C16 C17 1.381(7) . ?
C17 C17 1.382(10) 10_556 ?
C17 H17 0.9500 . ?
C18 C18 1.377(10) 10_556 ?
C18 H18 0.9500 . ?
C19 C20 1.516(10) . ?
C19 H19A 0.9800 . ?
C19 H19B 0.9800 . ?
C19 H19C 0.9800 . ?
C20 H20A 0.9900 . ?
C20 H20B 0.9900 . ?
C22 C23 1.527(10) . ?
C22 H22A 0.9900 . ?
C22 H22B 0.9900 . ?
C23 H23A 0.9800 . ?
C23 H23B 0.9800 . ?
C23 H23C 0.9800 . ?
B1 F2 1.377(8) 5_455 ?
B1 F2 1.377(8) 3_565 ?
B2 F3 1.380(4) 3_665 ?
B2 F3 1.380(4) 5_565 ?
